data_1507262
loop_
_publ_author_name
'Schenkel, Laurie B.'
'Ellman, Jonathan A.'

_publ_section_title
;
 Novel sulfinyl imine ligands for asymmetric catalysis.
;
_journal_issue 4
_journal_name_full 'Organic letters'
_journal_page_first 545
_journal_page_last 548
_journal_paper_doi 10.1021/ol027468m
_journal_volume 5
_journal_year 2003
_chemical_formula_sum 'C26.5 H27 Cl1.5 F6 N O P2 Pd S'
_chemical_formula_weight 743.09
_space_group_IT_number 4
_symmetry_cell_setting monoclinic
_symmetry_Int_Tables_number 4
_symmetry_space_group_name_Hall 'P 2yb'
_symmetry_space_group_name_H-M 'P 1 21 1'
_audit_creation_date 'Tue May 29 08:45:50 2001'
_audit_creation_method 'by teXsan'
_cell_angle_alpha 90
_cell_angle_beta 113.818(1)
_cell_angle_gamma 90
_cell_formula_units_Z 4
_cell_length_a 17.061(1)
_cell_length_b 9.5641(5)
_cell_length_c 20.408(1)
_cell_measurement_reflns_used 3562
_cell_measurement_temperature 155.2
_cell_measurement_theta_max 22.5
_cell_measurement_theta_min 1.5
_cell_volume 3046.4(3)
_computing_cell_refinement 'Bruker SAINT v5.04'
_computing_data_collection 'Bruker SMART v5.0'
_computing_data_reduction 'Bruker SAINT v5.04'
_computing_publication_material teXsan
_computing_structure_refinement teXsan
_diffrn_measured_fraction_theta_full 1.6675
_diffrn_measured_fraction_theta_max 1.6675
_diffrn_measurement_device_type 'SMART CCD'
_diffrn_measurement_method \w-scan
_diffrn_radiation_type 'Mo K\a'
_diffrn_radiation_wavelength 0.7107
_diffrn_reflns_av_R_equivalents 0.048
_diffrn_reflns_limit_h_max 18
_diffrn_reflns_limit_h_min 0
_diffrn_reflns_limit_k_max 10
_diffrn_reflns_limit_k_min -10
_diffrn_reflns_limit_l_max 20
_diffrn_reflns_limit_l_min -22
_diffrn_reflns_number 7824
_diffrn_reflns_theta_full 23.26
_diffrn_reflns_theta_max 23.26
_exptl_absorpt_coefficient_mu 0.973
_exptl_absorpt_correction_T_max 0.971
_exptl_absorpt_correction_T_min 0.194
_exptl_absorpt_correction_type empirical
_exptl_absorpt_process_details 'Blessing, 1995'
_exptl_crystal_colour colorless
_exptl_crystal_density_diffrn 1.620
_exptl_crystal_density_method 'not measured'
_exptl_crystal_description needlelike
_exptl_crystal_size_max 0.420
_exptl_crystal_size_mid 0.060
_exptl_crystal_size_min 0.030
_refine_diff_density_max 0.47
_refine_diff_density_min -0.62
_refine_ls_extinction_method none
_refine_ls_goodness_of_fit_ref 1.168
_refine_ls_hydrogen_treatment noref
_refine_ls_number_parameters 713
_refine_ls_number_reflns 6092
_refine_ls_R_factor_gt 0.0446
_refine_ls_shift/su_max 0.0180
_refine_ls_structure_factor_coef F
_refine_ls_weighting_details 'w = 1/[\s^2^(Fo) + 0.00022|Fo|^2^]'
_refine_ls_weighting_scheme calc
_refine_ls_wR_factor_ref 0.0517
_reflns_number_gt 6092
_reflns_number_total 7819
_reflns_threshold_expression F^2^>3.0\s(F^2^)
_cod_data_source_file ol027468msi20021213_025703.cif
_cod_data_source_block Laurie_Schenkels_Pd_beast
_cod_original_sg_symbol_H-M 'P 21       '
_cod_original_formula_sum 'C53 H54 Cl3 F12 N2 O2 P4 Pd2 S2 '
_cod_database_code 1507262

loop_
_symmetry_equiv_pos_as_xyz
x,y,z
-x,1/2+y,-z

loop_
_atom_site_label
_atom_site_type_symbol
_atom_site_fract_x
_atom_site_fract_y
_atom_site_fract_z
_atom_site_U_iso_or_equiv
_atom_site_adp_type
_atom_site_occupancy
_atom_site_calc_flag
_atom_site_refinement_flags
Pd1 Pd -0.05313(4) -0.1095 -0.78118(3) 0.0220(2) Uani 1.00 d .
Pd2 Pd 0.53924(5) -0.3390(1) -0.79053(4) 0.0198(2) Uani 0.95 d P
Pd3 Pd 0.583(1) -0.336(2) -0.7985(7) 0.019(4) Uiso 0.05 d P
Cl1 Cl 0.8728(2) -0.5279(4) -0.6226(2) 0.0561(10) Uani 1.00 d .
Cl2 Cl 0.7188(2) -0.4016(3) -0.6212(2) 0.0593(10) Uani 1.00 d .
Cl3 Cl 0.7190(2) -0.6920(3) -0.6608(1) 0.0408(8) Uani 1.00 d .
S1 S -0.1638(1) -0.1169(3) -0.6820(1) 0.0256(6) Uani 1.00 d .
S2 S 0.5908(1) -0.0168(3) -0.8128(1) 0.0225(7) Uani 1.00 d .
P1 P -0.0142(2) 0.1065(3) -0.8037(1) 0.0210(7) Uani 1.00 d .
P2 P 0.4516(1) -0.3568(3) -0.7316(1) 0.0212(7) Uani 1.00 d .
P3 P -0.2857(1) -0.1044(3) -0.9771(1) 0.0285(7) Uani 1.00 d .
P4 P 0.7428(2) -0.7494(3) -0.4335(1) 0.0341(8) Uani 1.00 d .
F1 F -0.2962(5) 0.0613(6) -0.9858(4) 0.067(2) Uani 1.00 d .
F2 F -0.2655(4) -0.0886(7) -0.8940(3) 0.062(2) Uani 1.00 d .
F3 F -0.1879(4) -0.0919(9) -0.9601(4) 0.086(3) Uani 1.00 d .
F4 F -0.2759(4) -0.2706(6) -0.9683(3) 0.055(2) Uani 1.00 d .
F5 F -0.3073(4) -0.1214(8) -1.0593(3) 0.064(2) Uani 1.00 d .
F6 F -0.3827(3) -0.1194(8) -0.9913(4) 0.063(2) Uani 1.00 d .
F7 F 0.6976(4) -0.6394(7) -0.4010(3) 0.064(2) Uani 1.00 d .
F8 F 0.7821(4) -0.6214(7) -0.4600(3) 0.054(2) Uani 1.00 d .
F9 F 0.8257(4) -0.7500(7) -0.3602(3) 0.064(2) Uani 1.00 d .
F10 F 0.7048(5) -0.8763(7) -0.4066(4) 0.077(3) Uani 1.00 d .
F11 F 0.6630(4) -0.7476(8) -0.5071(3) 0.075(2) Uani 1.00 d .
F12 F 0.7873(4) -0.8586(7) -0.4677(3) 0.065(2) Uani 1.00 d .
O1 O -0.2394(4) -0.0520(7) -0.6760(3) 0.029(2) Uani 1.00 d .
O2 O 0.6134(4) 0.1211(6) -0.7764(3) 0.029(2) Uani 1.00 d .
N1 N -0.1358(4) -0.0126(8) -0.7419(4) 0.020(2) Uani 1.00 d .
N2 N 0.5618(4) -0.1298(8) -0.7582(3) 0.016(2) Uani 1.00 d .
C1 C -0.0821(8) -0.334(1) -0.7783(7) 0.056(4) Uani 1.00 d .
C2 C -0.0035(9) -0.316(1) -0.7782(9) 0.035(5) Uani 0.75 d P
C3 C 0.0166(7) -0.235(1) -0.8241(6) 0.043(4) Uani 1.00 d .
C4 C -0.1822(5) 0.0950(10) -0.7646(4) 0.020(3) Uani 1.00 d .
C5 C -0.1777(6) 0.1994(9) -0.8156(4) 0.023(3) Uani 1.00 d .
C6 C -0.1102(5) 0.2152(9) -0.8387(5) 0.020(3) Uani 1.00 d .
C7 C -0.1168(5) 0.3167(10) -0.8881(4) 0.021(3) Uani 1.00 d .
C8 C -0.1885(6) 0.404(1) -0.9159(4) 0.026(3) Uani 1.00 d .
C9 C -0.2531(6) 0.391(1) -0.8933(4) 0.027(3) Uani 1.00 d .
C10 C -0.2464(6) 0.2892(10) -0.8426(5) 0.028(3) Uani 1.00 d .
C11 C -0.0711(6) -0.0730(10) -0.5974(5) 0.030(3) Uani 1.00 d .
C12 C -0.0584(7) 0.086(1) -0.5892(5) 0.042(3) Uani 1.00 d .
C13 C 0.0067(6) -0.148(1) -0.5965(5) 0.037(3) Uani 1.00 d .
C14 C -0.0998(6) -0.129(1) -0.5401(5) 0.038(3) Uani 1.00 d .
C15 C 0.0567(6) 0.192(1) -0.7234(4) 0.027(3) Uani 1.00 d .
C16 C 0.1255(6) 0.114(1) -0.6739(5) 0.033(3) Uani 1.00 d .
C17 C 0.1829(6) 0.175(1) -0.6118(5) 0.035(3) Uani 1.00 d .
C18 C 0.1726(7) 0.316(1) -0.5988(5) 0.037(3) Uani 1.00 d .
C19 C 0.1059(6) 0.391(1) -0.6453(5) 0.041(3) Uani 1.00 d .
C20 C 0.0465(7) 0.331(1) -0.7084(5) 0.039(3) Uani 1.00 d .
C21 C 0.0318(5) 0.1314(9) -0.8687(5) 0.024(3) Uani 1.00 d .
C22 C -0.0081(6) 0.071(1) -0.9362(5) 0.031(3) Uani 1.00 d .
C23 C 0.0223(7) 0.095(1) -0.9884(5) 0.042(3) Uani 1.00 d .
C24 C 0.0946(7) 0.176(1) -0.9728(6) 0.044(4) Uani 1.00 d .
C25 C 0.1359(7) 0.235(1) -0.9062(6) 0.044(4) Uani 1.00 d .
C26 C 0.1035(7) 0.214(1) -0.8543(5) 0.035(3) Uani 1.00 d .
C27 C 0.6296(7) -0.374(1) -0.8435(5) 0.043(3) Uiso 1.00 d .
C28 C 0.5571(8) -0.464(1) -0.8702(6) 0.054(3) Uiso 1.00 d .
C29 C 0.5347(6) -0.549(1) -0.8261(5) 0.036(3) Uiso 1.00 d .
C30 C 0.5732(5) -0.0803(9) -0.6972(5) 0.025(3) Uani 1.00 d .
C31 C 0.5573(5) -0.1471(9) -0.6385(4) 0.018(3) Uani 1.00 d .
C32 C 0.5035(6) -0.264(1) -0.6473(4) 0.024(3) Uani 1.00 d .
C33 C 0.4905(7) -0.308(1) -0.5877(5) 0.040(3) Uani 1.00 d .
C34 C 0.5301(8) -0.244(1) -0.5225(5) 0.051(4) Uani 1.00 d .
C35 C 0.5833(6) -0.133(1) -0.5140(5) 0.040(3) Uani 1.00 d .
C36 C 0.5954(6) -0.0841(10) -0.5725(4) 0.026(3) Uani 1.00 d .
C37 C 0.4824(6) 0.010(1) -0.8853(4) 0.029(3) Uani 1.00 d .
C38 C 0.4517(6) -0.122(1) -0.9273(4) 0.032(3) Uani 1.00 d .
C39 C 0.5030(6) 0.120(1) -0.9315(4) 0.033(3) Uani 1.00 d .
C40 C 0.4226(6) 0.068(1) -0.8554(5) 0.033(3) Uani 1.00 d .
C41 C 0.3515(6) -0.2691(10) -0.7813(5) 0.025(3) Uani 1.00 d .
C42 C 0.3165(7) -0.167(1) -0.7533(5) 0.036(3) Uani 1.00 d .
C43 C 0.2415(6) -0.101(1) -0.7947(6) 0.047(4) Uani 1.00 d .
C44 C 0.1978(6) -0.139(1) -0.8663(6) 0.044(4) Uani 1.00 d .
C45 C 0.2300(7) -0.241(1) -0.8949(5) 0.041(3) Uani 1.00 d .
C46 C 0.3071(5) -0.3044(9) -0.8536(5) 0.023(3) Uani 1.00 d .
C47 C 0.4225(6) -0.5261(10) -0.7082(5) 0.025(3) Uani 1.00 d .
C48 C 0.4875(7) -0.624(1) -0.6790(5) 0.040(3) Uani 1.00 d .
C49 C 0.4682(10) -0.754(1) -0.6598(7) 0.053(4) Uani 1.00 d .
C50 C 0.387(1) -0.789(1) -0.6701(6) 0.065(4) Uani 1.00 d .
C51 C 0.3196(8) -0.687(2) -0.6981(7) 0.072(5) Uani 1.00 d .
C52 C 0.3403(7) -0.556(1) -0.7161(6) 0.048(4) Uani 1.00 d .
C53 C 0.7795(6) -0.555(1) -0.6062(5) 0.038(3) Uani 1.00 d .
C54 C -0.054(3) -0.322(5) -0.824(2) 0.031(10) Uiso 0.25 d P
H1 H -0.2250 0.1097 -0.7466 0.0239 Uiso 1.00 calc .
H2 H -0.0718 0.3277 -0.9039 0.0247 Uiso 1.00 calc .
H3 H -0.1921 0.4728 -0.9507 0.0316 Uiso 1.00 calc .
H4 H -0.3017 0.4510 -0.9116 0.0326 Uiso 1.00 calc .
H5 H -0.2910 0.2812 -0.8261 0.0341 Uiso 1.00 calc .
H6 H -0.1108 0.1294 -0.5947 0.0503 Uiso 1.00 calc .
H7 H -0.0407 0.1205 -0.6247 0.0503 Uiso 1.00 calc .
H8 H -0.0158 0.1069 -0.5430 0.0503 Uiso 1.00 calc .
H9 H 0.0217 -0.1114 -0.6332 0.0447 Uiso 1.00 calc .
H10 H 0.0530 -0.1350 -0.5513 0.0447 Uiso 1.00 calc .
H11 H -0.0055 -0.2449 -0.6046 0.0447 Uiso 1.00 calc .
H12 H -0.0574 -0.1079 -0.4939 0.0455 Uiso 1.00 calc .
H13 H -0.1073 -0.2273 -0.5452 0.0455 Uiso 1.00 calc .
H14 H -0.1524 -0.0862 -0.5458 0.0455 Uiso 1.00 calc .
H15 H 0.1324 0.0187 -0.6836 0.0396 Uiso 1.00 calc .
H16 H 0.2287 0.1219 -0.5783 0.0425 Uiso 1.00 calc .
H17 H 0.2129 0.3591 -0.5569 0.0439 Uiso 1.00 calc .
H18 H 0.0995 0.4863 -0.6349 0.0492 Uiso 1.00 calc .
H19 H -0.0002 0.3845 -0.7404 0.0464 Uiso 1.00 calc .
H20 H -0.0568 0.0129 -0.9464 0.0371 Uiso 1.00 calc .
H21 H -0.0065 0.0569 -1.0350 0.0506 Uiso 1.00 calc .
H22 H 0.1161 0.1909 -1.0085 0.0527 Uiso 1.00 calc .
H23 H 0.1861 0.2891 -0.8957 0.0528 Uiso 1.00 calc .
H24 H 0.1309 0.2566 -0.8087 0.0415 Uiso 1.00 calc .
H25 H 0.5949 0.0125 -0.6882 0.0302 Uiso 1.00 calc .
H26 H 0.4533 -0.3852 -0.5923 0.0485 Uiso 1.00 calc .
H27 H 0.5203 -0.2776 -0.4827 0.0612 Uiso 1.00 calc .
H28 H 0.6114 -0.0902 -0.4685 0.0485 Uiso 1.00 calc .
H29 H 0.6311 -0.0048 -0.5673 0.0306 Uiso 1.00 calc .
H30 H 0.4020 -0.1032 -0.9693 0.0385 Uiso 1.00 calc .
H31 H 0.4954 -0.1582 -0.9402 0.0385 Uiso 1.00 calc .
H32 H 0.4384 -0.1890 -0.8988 0.0385 Uiso 1.00 calc .
H33 H 0.4535 0.1357 -0.9742 0.0392 Uiso 1.00 calc .
H34 H 0.5201 0.2047 -0.9055 0.0392 Uiso 1.00 calc .
H35 H 0.5481 0.0861 -0.9432 0.0392 Uiso 1.00 calc .
H36 H 0.3710 0.0963 -0.8934 0.0392 Uiso 1.00 calc .
H37 H 0.4484 0.1455 -0.8256 0.0392 Uiso 1.00 calc .
H38 H 0.4103 -0.0026 -0.8279 0.0392 Uiso 1.00 calc .
H39 H 0.3451 -0.1413 -0.7042 0.0434 Uiso 1.00 calc .
H40 H 0.2193 -0.0297 -0.7746 0.0569 Uiso 1.00 calc .
H41 H 0.1457 -0.0933 -0.8951 0.0527 Uiso 1.00 calc .
H42 H 0.1994 -0.2691 -0.9433 0.0491 Uiso 1.00 calc .
H43 H 0.3303 -0.3727 -0.8745 0.0276 Uiso 1.00 calc .
H44 H 0.5445 -0.6025 -0.6725 0.0478 Uiso 1.00 calc .
H45 H 0.5130 -0.8197 -0.6386 0.0636 Uiso 1.00 calc .
H46 H 0.3746 -0.8807 -0.6590 0.0780 Uiso 1.00 calc .
H47 H 0.2627 -0.7085 -0.7041 0.0866 Uiso 1.00 calc .
H48 H 0.2972 -0.4865 -0.7341 0.0583 Uiso 1.00 calc .
H49 H 0.7966 -0.5817 -0.5575 0.0450 Uiso 1.00 calc .
H50 H -0.0891 -0.3935 -0.7436 0.0668 Uiso 1.00 calc .
H51 H -0.1302 -0.2879 -0.8128 0.0668 Uiso 1.00 calc .
H52 H 0.0425 -0.3652 -0.7424 0.0425 Uiso 1.00 calc .
H53 H 0.0742 -0.2300 -0.8193 0.0508 Uiso 1.00 calc .
H54 H -0.0270 -0.1845 -0.8607 0.0508 Uiso 1.00 calc .

loop_
_atom_site_aniso_label
_atom_site_aniso_U_11
_atom_site_aniso_U_22
_atom_site_aniso_U_33
_atom_site_aniso_U_12
_atom_site_aniso_U_13
_atom_site_aniso_U_23
Pd1 0.0246(4) 0.0153(4) 0.0249(4) 0.0014(4) 0.0087(3) -0.0006(4)
Pd2 0.0262(5) 0.0163(4) 0.0186(4) 0.0028(4) 0.0109(4) 0.0006(3)
Cl1 0.043(2) 0.051(2) 0.074(2) -0.007(2) 0.024(2) 0.002(2)
Cl2 0.047(2) 0.038(2) 0.078(2) 0.010(1) 0.010(2) -0.010(2)
Cl3 0.038(2) 0.036(2) 0.047(2) -0.003(1) 0.015(1) -0.010(1)
S1 0.026(1) 0.024(1) 0.024(1) -0.003(1) 0.0069(10) 0.004(1)
S2 0.024(1) 0.020(1) 0.023(1) -0.001(1) 0.009(1) 0.001(1)
P1 0.023(1) 0.016(1) 0.024(1) 0.004(1) 0.010(1) 0.003(1)
P2 0.024(1) 0.019(1) 0.020(1) 0.004(1) 0.008(1) -0.001(1)
P3 0.030(1) 0.027(1) 0.029(1) -0.001(1) 0.013(1) -0.005(1)
P4 0.039(2) 0.033(2) 0.030(2) -0.008(1) 0.013(1) -0.002(1)
F1 0.116(6) 0.020(4) 0.072(5) -0.012(4) 0.045(5) -0.008(4)
F2 0.085(5) 0.069(5) 0.025(3) -0.007(4) 0.016(3) -0.009(3)
F3 0.036(4) 0.108(7) 0.119(6) -0.026(5) 0.038(4) -0.047(6)
F4 0.081(5) 0.025(4) 0.055(4) 0.012(3) 0.022(4) 0.008(3)
F5 0.111(5) 0.050(4) 0.032(3) -0.003(4) 0.031(4) -0.004(4)
F6 0.030(3) 0.060(4) 0.097(5) -0.015(4) 0.023(3) -0.024(4)
F7 0.088(5) 0.058(5) 0.071(5) 0.007(4) 0.059(4) -0.003(4)
F8 0.078(4) 0.038(4) 0.064(4) -0.013(4) 0.048(4) 0.000(4)
F9 0.058(5) 0.065(5) 0.045(4) -0.002(4) -0.005(3) 0.006(4)
F10 0.095(6) 0.043(5) 0.110(6) -0.032(4) 0.058(5) 0.009(4)
F11 0.057(5) 0.083(6) 0.047(4) 0.015(4) -0.018(4) -0.012(4)
F12 0.081(5) 0.048(4) 0.074(4) 0.029(4) 0.041(4) 0.000(4)
O1 0.025(4) 0.036(4) 0.030(4) 0.006(3) 0.013(3) 0.004(3)
O2 0.041(4) 0.013(4) 0.024(3) -0.006(3) 0.004(3) 0.000(3)
N1 0.012(4) 0.017(4) 0.030(4) 0.004(4) 0.009(3) 0.003(4)
N2 0.024(4) 0.010(4) 0.009(4) -0.004(4) 0.001(3) -0.005(3)
C1 0.074(9) 0.009(6) 0.100(10) 0.001(7) 0.050(8) 0.001(7)
C2 0.029(9) 0.012(8) 0.07(1) 0.007(7) 0.026(9) 0.004(8)
C3 0.032(7) 0.031(7) 0.066(8) 0.020(5) 0.020(6) -0.006(6)
C4 0.014(5) 0.021(5) 0.022(5) -0.004(4) 0.005(4) -0.005(4)
C5 0.024(5) 0.016(6) 0.021(5) 0.001(4) 0.001(4) -0.008(4)
C6 0.019(5) 0.016(5) 0.025(5) 0.004(4) 0.009(4) -0.006(4)
C7 0.017(5) 0.026(5) 0.016(5) -0.002(4) 0.005(4) 0.000(4)
C8 0.036(6) 0.017(5) 0.023(5) 0.009(5) 0.008(4) 0.005(5)
C9 0.031(5) 0.024(5) 0.026(5) 0.014(5) 0.011(4) 0.001(5)
C10 0.036(6) 0.028(6) 0.022(5) 0.006(5) 0.014(5) -0.007(5)
C11 0.032(6) 0.029(7) 0.018(5) -0.007(5) 0.000(4) 0.001(4)
C12 0.064(8) 0.035(7) 0.024(6) -0.013(6) 0.014(5) -0.002(5)
C13 0.028(6) 0.042(7) 0.032(6) -0.002(5) 0.001(5) -0.001(5)
C14 0.039(6) 0.044(7) 0.027(5) -0.002(6) 0.009(5) 0.010(6)
C15 0.030(6) 0.032(7) 0.019(5) 0.001(5) 0.011(4) 0.002(4)
C16 0.025(6) 0.033(7) 0.041(6) -0.003(5) 0.013(5) 0.001(5)
C17 0.024(6) 0.046(7) 0.030(6) -0.001(6) 0.005(5) 0.002(6)
C18 0.032(6) 0.041(7) 0.034(6) -0.014(5) 0.010(5) -0.008(5)
C19 0.040(6) 0.025(6) 0.046(6) -0.002(6) 0.004(5) -0.004(6)
C20 0.051(7) 0.018(6) 0.039(6) 0.010(5) 0.010(6) -0.004(5)
C21 0.018(5) 0.025(6) 0.031(5) 0.000(4) 0.011(4) 0.008(5)
C22 0.027(6) 0.024(6) 0.045(7) -0.006(5) 0.017(5) 0.004(5)
C23 0.055(8) 0.035(7) 0.033(6) 0.011(6) 0.014(6) 0.010(5)
C24 0.045(7) 0.052(8) 0.044(7) 0.004(7) 0.027(6) 0.013(6)
C25 0.036(7) 0.048(7) 0.057(8) -0.006(6) 0.028(6) 0.007(6)
C26 0.036(6) 0.032(6) 0.040(6) -0.005(5) 0.020(5) 0.001(5)
C30 0.011(5) 0.024(6) 0.032(6) 0.007(4) 0.001(4) -0.001(4)
C31 0.010(5) 0.020(6) 0.024(5) 0.010(4) 0.008(4) -0.001(4)
C32 0.022(5) 0.035(6) 0.015(5) -0.003(5) 0.007(4) -0.001(4)
C33 0.046(7) 0.050(8) 0.023(6) -0.026(6) 0.013(5) -0.005(5)
C34 0.071(9) 0.066(9) 0.023(6) -0.013(7) 0.027(6) -0.002(6)
C35 0.038(6) 0.049(8) 0.023(5) -0.011(6) 0.001(5) 0.002(5)
C36 0.027(5) 0.027(6) 0.022(5) -0.006(5) 0.009(4) -0.003(4)
C37 0.032(6) 0.032(6) 0.014(5) 0.003(5) -0.002(4) 0.004(4)
C38 0.032(5) 0.031(6) 0.024(5) -0.009(5) 0.001(4) -0.003(5)
C39 0.043(6) 0.035(7) 0.021(5) 0.003(5) 0.015(5) 0.004(4)
C40 0.023(6) 0.035(6) 0.034(6) -0.003(5) 0.005(5) 0.010(5)
C41 0.017(5) 0.026(6) 0.030(6) 0.007(4) 0.006(5) -0.002(5)
C42 0.038(7) 0.046(7) 0.031(6) 0.002(5) 0.020(5) -0.005(5)
C43 0.042(7) 0.055(8) 0.055(7) 0.043(7) 0.029(6) 0.014(7)
C44 0.028(6) 0.058(9) 0.044(7) 0.030(6) 0.014(5) 0.018(6)
C45 0.030(6) 0.064(8) 0.024(6) 0.004(6) 0.005(5) 0.020(6)
C46 0.018(5) 0.027(6) 0.026(5) 0.000(4) 0.011(4) -0.005(4)
C47 0.040(6) 0.016(5) 0.024(5) 0.002(5) 0.018(5) 0.003(4)
C48 0.056(7) 0.036(7) 0.048(6) 0.031(6) 0.042(6) 0.028(6)
C49 0.10(1) 0.024(7) 0.065(9) 0.022(7) 0.060(8) 0.008(6)
C50 0.13(1) 0.028(7) 0.018(6) -0.023(8) 0.008(7) 0.003(5)
C51 0.056(9) 0.09(1) 0.050(8) -0.041(8) -0.004(7) 0.020(8)
C52 0.043(7) 0.046(8) 0.045(7) -0.004(6) 0.006(6) 0.021(6)
C53 0.031(6) 0.042(7) 0.036(6) 0.005(5) 0.009(5) -0.007(5)

loop_
_atom_type_symbol
_atom_type_description
_atom_type_scat_dispersion_real
_atom_type_scat_dispersion_imag
_atom_type_scat_source
Pd Pd -0.999 1.007
;International Tables for Crystallography
(1992, Vol. C, Tables 4.2.6.8 and 6.1.1.1)
;
Cl Cl 0.148 0.159
;International Tables for Crystallography
(1992, Vol. C, Tables 4.2.6.8 and 6.1.1.1)
;
S S 0.125 0.123
;International Tables for Crystallography
(1992, Vol. C, Tables 4.2.6.8 and 6.1.1.1)
;
P P 0.102 0.094
;International Tables for Crystallography
(1992, Vol. C, Tables 4.2.6.8 and 6.1.1.1)
;
F F 0.017 0.010
;International Tables for Crystallography
(1992, Vol. C, Tables 4.2.6.8 and 6.1.1.1)
;
O O 0.011 0.006
;International Tables for Crystallography
(1992, Vol. C, Tables 4.2.6.8 and 6.1.1.1)
;
N N 0.006 0.003
;International Tables for Crystallography
(1992, Vol. C, Tables 4.2.6.8 and 6.1.1.1)
;
C C 0.003 0.002
;International Tables for Crystallography
(1992, Vol. C, Tables 4.2.6.8 and 6.1.1.1)
;
H H 0.000 0.000
;International Tables for Crystallography
(1992, Vol. C, Table 6.1.1.2)
;

loop_
_geom_angle_atom_site_label_1
_geom_angle_atom_site_label_2
_geom_angle_atom_site_label_3
_geom_angle
P1 PD1 N1 88.4(2)
P1 PD1 C1 167.3(3)
P1 PD1 C2 134.5(4)
P1 PD1 C3 100.1(3)
P1 PD1 C54 135(1)
N1 PD1 C1 103.1(4)
N1 PD1 C2 135.7(4)
N1 PD1 C3 170.6(4)
N1 PD1 C54 131(1)
C1 PD1 C2 36.1(5)
C1 PD1 C3 68.1(4)
C1 PD1 C54 31(1)
C2 PD1 C3 37.3(5)
C2 PD1 C54 26(1)
C3 PD1 C54 39(1)
PD3 PD2 P2 161.1(10)
PD3 PD2 N2 87(1)
PD3 PD2 C27 19(1)
PD3 PD2 C28 56(1)
PD3 PD2 C29 83(1)
P2 PD2 N2 88.9(2)
P2 PD2 C27 167.0(3)
P2 PD2 C28 133.5(3)
P2 PD2 C29 99.7(3)
N2 PD2 C27 102.6(3)
N2 PD2 C28 135.2(4)
N2 PD2 C29 170.8(3)
C27 PD2 C28 37.9(4)
C27 PD2 C29 68.4(4)
C28 PD2 C29 37.7(4)
PD2 PD3 N2 70(1)
PD2 PD3 C27 149(1)
PD2 PD3 C28 100(1)
PD2 PD3 C29 74(1)
N2 PD3 C27 131(1)
N2 PD3 C28 150.5(9)
N2 PD3 C29 145.0(10)
C27 PD3 C28 49.8(7)
C27 PD3 C29 81.5(9)
C28 PD3 C29 38.8(5)
O1 S1 N1 107.8(4)
O1 S1 C11 105.8(4)
N1 S1 C11 98.4(4)
O2 S2 N2 108.1(3)
O2 S2 C37 104.4(4)
N2 S2 C37 98.3(4)
PD1 P1 C6 107.9(3)
PD1 P1 C15 111.8(3)
PD1 P1 C21 121.1(3)
C6 P1 C15 105.5(4)
C6 P1 C21 103.0(4)
C15 P1 C21 106.1(4)
PD2 P2 C32 106.9(3)
PD2 P2 C41 110.0(3)
PD2 P2 C47 121.0(3)
C32 P2 C41 107.1(4)
C32 P2 C47 105.6(4)
C41 P2 C47 105.5(5)
F1 P3 F2 89.4(4)
F1 P3 F3 90.6(5)
F1 P3 F4 179.5(4)
F1 P3 F5 91.0(4)
F1 P3 F6 90.4(4)
F2 P3 F3 90.3(4)
F2 P3 F4 90.4(4)
F2 P3 F5 178.9(4)
F2 P3 F6 87.9(4)
F3 P3 F4 89.8(4)
F3 P3 F5 90.8(4)
F3 P3 F6 177.9(4)
F4 P3 F5 89.2(4)
F4 P3 F6 89.1(4)
F5 P3 F6 91.0(4)
F7 P4 F8 88.6(3)
F7 P4 F9 90.3(4)
F7 P4 F10 91.5(4)
F7 P4 F11 90.8(4)
F7 P4 F12 178.9(4)
F8 P4 F9 89.2(4)
F8 P4 F10 179.4(4)
F8 P4 F11 89.3(4)
F8 P4 F12 90.9(4)
F9 P4 F10 90.2(4)
F9 P4 F11 178.1(4)
F9 P4 F12 90.6(4)
F10 P4 F11 91.3(4)
F10 P4 F12 89.0(4)
F11 P4 F12 88.3(4)
PD1 N1 S1 115.0(4)
PD1 N1 C4 129.5(6)
S1 N1 C4 113.8(6)
PD2 N2 PD3 22.0(5)
PD2 N2 S2 116.8(3)
PD2 N2 C30 126.9(6)
PD3 N2 S2 100.3(5)
PD3 N2 C30 135.2(7)
S2 N2 C30 114.8(6)
PD1 C1 C2 69.1(7)
PD1 C1 C54 73(2)
C2 C1 C54 44(2)
PD1 C2 C1 74.8(8)
PD1 C2 C3 70.3(7)
PD1 C2 C54 80(2)
C1 C2 C3 126(1)
C1 C2 C54 60(2)
C3 C2 C54 75(2)
PD1 C3 C2 72.5(7)
PD1 C3 C54 73(1)
C2 C3 C54 40(1)
N1 C4 C5 127.5(8)
C4 C5 C6 126.3(8)
C4 C5 C10 115.3(8)
C6 C5 C10 118.4(8)
P1 C6 C5 122.0(7)
P1 C6 C7 119.0(7)
C5 C6 C7 119.0(8)
C6 C7 C8 121.3(8)
C7 C8 C9 120.3(8)
C8 C9 C10 118.7(8)
C5 C10 C9 122.3(9)
S1 C11 C12 110.8(6)
S1 C11 C13 108.6(6)
S1 C11 C14 102.4(6)
C12 C11 C13 112.7(8)
C12 C11 C14 109.7(8)
C13 C11 C14 112.1(8)
P1 C15 C16 118.4(8)
P1 C15 C20 122.4(7)
C16 C15 C20 119.2(9)
C15 C16 C17 120.8(10)
C16 C17 C18 118.9(9)
C17 C18 C19 121.0(9)
C18 C19 C20 120(1)
C15 C20 C19 119.1(9)
P1 C21 C22 119.1(7)
P1 C21 C26 121.9(7)
C22 C21 C26 118.9(8)
C21 C22 C23 120.5(9)
C22 C23 C24 119.7(10)
C23 C24 C25 120.8(9)
C24 C25 C26 119.4(10)
C21 C26 C25 120.6(10)
PD2 C27 PD3 10.8(6)
PD2 C27 C28 67.2(6)
PD3 C27 C28 77.7(10)
PD2 C28 PD3 22.5(6)
PD2 C28 C27 74.9(7)
PD2 C28 C29 70.8(6)
PD3 C28 C27 52.5(8)
PD3 C28 C29 85.2(9)
C27 C28 C29 122(1)
PD2 C29 PD3 22.2(5)
PD2 C29 C28 71.5(7)
PD3 C29 C28 56.0(7)
N2 C30 C31 128.9(8)
C30 C31 C32 124.3(8)
C30 C31 C36 115.8(8)
C32 C31 C36 119.8(8)
P2 C32 C31 123.4(7)
P2 C32 C33 119.3(7)
C31 C32 C33 117.3(8)
C32 C33 C34 121.4(9)
C33 C34 C35 121.1(9)
C34 C35 C36 118.8(9)
C31 C36 C35 121.6(9)
S2 C37 C38 110.0(7)
S2 C37 C39 100.4(6)
S2 C37 C40 110.6(6)
C38 C37 C39 109.7(7)
C38 C37 C40 114.0(8)
C39 C37 C40 111.4(8)
P2 C41 C42 124.4(7)
P2 C41 C46 117.8(7)
C42 C41 C46 117.8(8)
C41 C42 C43 121.3(9)
C42 C43 C44 120.1(9)
C43 C44 C45 119.8(9)
C44 C45 C46 120.1(9)
C41 C46 C45 120.8(9)
P2 C47 C48 117.5(8)
P2 C47 C52 122.0(8)
C48 C47 C52 120.5(10)
C47 C48 C49 119(1)
C48 C49 C50 121(1)
C49 C50 C51 119(1)
C50 C51 C52 117(1)
C47 C52 C51 120(1)
CL1 C53 CL2 110.9(6)
CL1 C53 CL3 109.4(5)
CL2 C53 CL3 111.1(5)
PD1 C54 C1 74(2)
PD1 C54 C2 73(2)
PD1 C54 C3 66(1)
C1 C54 C2 75(2)
C1 C54 C3 129(3)
C2 C54 C3 64(2)

loop_
_geom_bond_atom_site_label_1
_geom_bond_atom_site_label_2
_geom_bond_distance
_geom_bond_publ_flag
PD1 P1 2.273(3) yes
PD1 N1 2.098(7) yes
PD1 C1 2.21(1) yes
PD1 C2 2.14(1) yes
PD1 C3 2.115(10) yes
PD1 C54 2.21(4) yes
PD2 PD3 0.83(2) yes
PD2 P2 2.274(2) yes
PD2 N2 2.093(7) yes
PD2 C27 2.24(1) yes
PD2 C28 2.13(1) yes
PD2 C29 2.12(1) yes
PD3 N2 2.22(2) yes
PD3 C27 1.48(2) yes
PD3 C28 1.82(2) yes
PD3 C29 2.19(2) yes
CL1 C53 1.77(1) yes
CL2 C53 1.75(1) yes
CL3 C53 1.76(1) yes
S1 O1 1.481(6) yes
S1 N1 1.786(7) yes
S1 C11 1.859(9) yes
S2 O2 1.486(6) yes
S2 N2 1.762(7) yes
S2 C37 1.861(9) yes
P1 C6 1.824(9) yes
P1 C15 1.793(9) yes
P1 C21 1.809(9) yes
P2 C32 1.818(9) yes
P2 C41 1.803(9) yes
P2 C47 1.812(10) yes
P3 F1 1.597(7) yes
P3 F2 1.597(6) yes
P3 F3 1.565(6) yes
P3 F4 1.601(7) yes
P3 F5 1.574(6) yes
P3 F6 1.567(6) yes
P4 F7 1.599(7) yes
P4 F8 1.592(6) yes
P4 F9 1.591(7) yes
P4 F10 1.576(6) yes
P4 F11 1.568(7) yes
P4 F12 1.607(6) yes
N1 C4 1.27(1) yes
N2 C30 1.27(1) yes
C1 C2 1.35(2) yes
C1 C54 1.22(4) yes
C2 C3 1.36(2) yes
C2 C54 0.98(4) yes
C3 C54 1.46(5) yes
C4 C5 1.47(1) yes
C5 C6 1.42(1) yes
C5 C10 1.38(1) yes
C6 C7 1.37(1) yes
C7 C8 1.40(1) yes
C8 C9 1.36(1) yes
C9 C10 1.39(1) yes
C11 C12 1.54(1) yes
C11 C13 1.50(1) yes
C11 C14 1.53(1) yes
C15 C16 1.41(1) yes
C15 C20 1.40(1) yes
C16 C17 1.38(1) yes
C17 C18 1.40(2) yes
C18 C19 1.36(1) yes
C19 C20 1.40(1) yes
C21 C22 1.39(1) yes
C21 C26 1.38(1) yes
C22 C23 1.38(1) yes
C23 C24 1.38(2) yes
C24 C25 1.37(2) yes
C25 C26 1.39(1) yes
C27 C28 1.42(2) yes
C28 C29 1.38(1) yes
C30 C31 1.48(1) yes
C31 C32 1.41(1) yes
C31 C36 1.38(1) yes
C32 C33 1.39(1) yes
C33 C34 1.37(1) yes
C34 C35 1.36(2) yes
C35 C36 1.37(1) yes
C37 C38 1.50(1) yes
C37 C39 1.54(1) yes
C37 C40 1.49(1) yes
C41 C42 1.39(1) yes
C41 C46 1.40(1) yes
C42 C43 1.37(1) yes
C43 C44 1.39(1) yes
C44 C45 1.36(1) yes
C45 C46 1.38(1) yes
C47 C48 1.39(1) yes
C47 C52 1.37(1) yes
C48 C49 1.38(2) yes
C49 C50 1.36(2) yes
C50 C51 1.44(2) yes
C51 C52 1.39(2) yes

loop_
_geom_contact_atom_site_label_1
_geom_contact_atom_site_label_2
_geom_contact_distance
_geom_contact_site_symmetry_2
PD1 F2 3.425(7) .
PD1 F3 3.445(8) .
PD3 CL2 3.47(1) .
CL2 C31 3.586(8) .
CL3 O2 2.928(6) 1_545
CL3 O1 3.554(7) 1_645
S2 O1 3.125(6) 1_655
S2 F2 3.535(7) 1_655
F1 C46 3.46(1) 2_553
F1 C10 3.47(1) .
F1 C5 3.50(1) .
F1 C9 3.60(1) .
F2 C4 3.01(1) .
F2 N1 3.084(9) .
F2 C5 3.23(1) .
F3 C22 3.30(1) .
F3 C24 3.33(1) 2_543
F3 C54 3.56(5) .
F3 C25 3.60(1) 2_543
F4 C8 3.43(1) 1_545
F4 C9 3.53(1) 1_545
F5 C46 3.51(1) 2_553
F5 C25 3.55(1) 2_543
F6 C39 3.21(1) 2_543
F6 C28 3.50(1) 2_553
F6 C39 3.53(1) 1_455
F6 C38 3.56(1) 1_455
F7 C42 3.26(1) 2_644
F7 C33 3.52(1) 2_644
F7 C17 3.58(1) 2_644
F8 C53 3.03(1) .
F8 C17 3.13(1) 2_644
F8 C13 3.32(1) 2_644
F8 C16 3.40(1) 2_644
F9 C2 3.27(2) 2_644
F9 C13 3.46(1) 2_644
F9 C16 3.58(1) 2_644
F10 C33 3.35(1) 2_644
F10 C52 3.37(1) 2_644
F10 C35 3.39(1) 1_545
F10 C18 3.59(1) 2_634
F11 C36 3.50(1) 1_545
F11 C49 3.52(2) .
F11 C34 3.58(1) 2_644
F12 C19 3.31(1) 2_634
F12 C18 3.36(1) 2_634
O1 O2 3.014(8) 1_455
O1 C30 3.059(10) 1_455
O1 N2 3.206(9) 1_455
O2 C4 3.41(1) 1_655
O2 C29 3.42(1) 1_565
O2 C10 3.57(1) 1_655
C8 C54 3.49(5) 1_565
C9 C27 3.43(1) 1_465
C14 C18 3.57(1) 2_544

loop_
_geom_torsion_atom_site_label_1
_geom_torsion_atom_site_label_2
_geom_torsion_atom_site_label_3
_geom_torsion_atom_site_label_4
_geom_torsion
PD1 P1 C6 C5 33.8(8)
PD1 P1 C6 C7 -147.1(6)
PD1 P1 C15 C16 45.4(8)
PD1 P1 C15 C20 -134.9(8)
PD1 P1 C21 C22 48.7(8)
PD1 P1 C21 C26 -134.3(7)
PD1 N1 S1 O1 -164.1(3)
PD1 N1 S1 C11 86.3(4)
PD1 N1 C4 C5 -14(1)
PD1 C1 C2 C3 -50(1)
PD1 C1 C2 C54 -87(3)
PD1 C1 C54 C2 76(2)
PD1 C1 C54 C3 40(3)
PD1 C2 C1 C54 87(3)
PD1 C2 C3 C54 -85(2)
PD1 C2 C54 C1 -77(1)
PD1 C2 C54 C3 71.9(8)
PD1 C3 C2 C1 52(1)
PD1 C3 C2 C54 85(2)
PD1 C3 C54 C1 -42(4)
PD1 C3 C54 C2 -81(2)
PD1 C54 C1 C2 -76(2)
PD1 C54 C2 C1 77(1)
PD1 C54 C2 C3 -71.9(8)
PD1 C54 C3 C2 81(2)
PD2 PD3 N2 S2 -140.5(9)
PD2 PD3 N2 C30 77(1)
PD2 PD3 C27 C28 -13(3)
PD2 PD3 C28 C27 173(1)
PD2 PD3 C28 C29 -48(1)
PD2 PD3 C29 C28 129(1)
PD2 P2 C32 C31 30.8(8)
PD2 P2 C32 C33 -149.2(8)
PD2 P2 C41 C42 -126.1(8)
PD2 P2 C41 C46 52.3(8)
PD2 P2 C47 C48 44.7(9)
PD2 P2 C47 C52 -137.7(8)
PD2 N2 PD3 C27 154(1)
PD2 N2 PD3 C28 76(2)
PD2 N2 PD3 C29 -0.3(6)
PD2 N2 S2 O2 -173.6(3)
PD2 N2 S2 C37 78.3(4)
PD2 N2 C30 C31 -13(1)
PD2 C27 PD3 N2 -127(4)
PD2 C27 PD3 C28 13(3)
PD2 C27 PD3 C29 38(3)
PD2 C27 C28 PD3 -2.6(7)
PD2 C27 C28 C29 -54.9(10)
PD2 C28 PD3 N2 -68(2)
PD2 C28 PD3 C27 -173(1)
PD2 C28 PD3 C29 48(1)
PD2 C28 C27 PD3 2.6(7)
PD2 C28 C29 PD3 -17.8(6)
PD2 C29 PD3 N2 0.3(6)
PD2 C29 PD3 C27 -161(1)
PD2 C29 PD3 C28 -129(1)
PD2 C29 C28 PD3 17.8(6)
PD2 C29 C28 C27 56(1)
PD3 PD2 P2 C32 37(3)
PD3 PD2 P2 C41 153(3)
PD3 PD2 P2 C47 -82(3)
PD3 PD2 N2 S2 44(1)
PD3 PD2 N2 C30 -120(1)
PD3 PD2 C27 C28 166(3)
PD3 PD2 C28 C27 -5(1)
PD3 PD2 C28 C29 127(1)
PD3 PD2 C29 C28 -42(1)
PD3 N2 PD2 P2 161.5(10)
PD3 N2 PD2 C27 -12(1)
PD3 N2 PD2 C28 -35(1)
PD3 N2 PD2 C29 0(2)
PD3 N2 S2 O2 -158.1(5)
PD3 N2 S2 C37 93.7(5)
PD3 N2 C30 C31 -40(1)
PD3 C27 PD2 P2 -111(3)
PD3 C27 PD2 N2 40(3)
PD3 C27 PD2 C28 -166(3)
PD3 C27 PD2 C29 -137(3)
PD3 C27 C28 C29 -52(1)
PD3 C28 PD2 P2 -159(1)
PD3 C28 PD2 N2 43(1)
PD3 C28 PD2 C27 5(1)
PD3 C28 PD2 C29 -127(1)
PD3 C29 PD2 P2 -161.2(10)
PD3 C29 PD2 N2 0(2)
PD3 C29 PD2 C27 13(1)
PD3 C29 PD2 C28 42(1)
PD3 C29 C28 C27 39(1)
S1 N1 PD1 P1 -157.7(3)
S1 N1 PD1 C1 27.7(5)
S1 N1 PD1 C2 9.3(8)
S1 N1 PD1 C3 47(2)
S1 N1 PD1 C54 45(1)
S1 N1 C4 C5 -178.2(7)
S2 N2 PD2 P2 -154.0(3)
S2 N2 PD2 C27 32.1(5)
S2 N2 PD2 C28 9.2(7)
S2 N2 PD2 C29 45(2)
S2 N2 PD3 C27 14(1)
S2 N2 PD3 C28 -64(2)
S2 N2 PD3 C29 -140(1)
S2 N2 C30 C31 -178.9(7)
P1 PD1 N1 C4 38.5(7)
P1 PD1 C1 C2 47(2)
P1 PD1 C1 C54 0(3)
P1 PD1 C2 C1 -166.8(6)
P1 PD1 C2 C3 -27(1)
P1 PD1 C2 C54 -105(2)
P1 PD1 C3 C2 160.3(8)
P1 PD1 C3 C54 -157(1)
P1 PD1 C54 C1 -179.8(10)
P1 PD1 C54 C2 101(2)
P1 PD1 C54 C3 32(2)
P1 C6 C5 C4 -2(1)
P1 C6 C5 C10 177.5(7)
P1 C6 C7 C8 -179.1(7)
P1 C15 C16 C17 178.9(7)
P1 C15 C20 C19 -178.4(8)
P1 C21 C22 C23 175.9(8)
P1 C21 C26 C25 -177.9(8)
P2 PD2 PD3 N2 -79(3)
P2 PD2 PD3 C27 139(2)
P2 PD2 PD3 C28 129(3)
P2 PD2 PD3 C29 100(3)
P2 PD2 N2 C30 40.8(7)
P2 PD2 C27 C28 54(1)
P2 PD2 C28 C27 -165.3(5)
P2 PD2 C28 C29 -32.4(8)
P2 PD2 C29 C28 156.8(6)
P2 C32 C31 C30 4(1)
P2 C32 C31 C36 -178.8(7)
P2 C32 C33 C34 178.2(9)
P2 C41 C42 C43 177.9(9)
P2 C41 C46 C45 180.0
P2 C47 C48 C49 179.2(8)
P2 C47 C52 C51 179.8(9)
O1 S1 N1 C4 2.3(7)
O1 S1 C11 C12 -61.3(8)
O1 S1 C11 C13 174.3(6)
O1 S1 C11 C14 55.6(7)
O2 S2 N2 C30 -6.6(7)
O2 S2 C37 C38 179.5(6)
O2 S2 C37 C39 63.9(6)
O2 S2 C37 C40 -53.8(8)
N1 PD1 P1 C6 -40.0(3)
N1 PD1 P1 C15 75.7(4)
N1 PD1 P1 C21 -158.1(4)
N1 PD1 C1 C2 -158.0(9)
N1 PD1 C1 C54 155(2)
N1 PD1 C2 C1 31(1)
N1 PD1 C2 C3 170.6(6)
N1 PD1 C2 C54 93(2)
N1 PD1 C3 C2 -44(2)
N1 PD1 C3 C54 -2(3)
N1 PD1 C54 C1 -33(2)
N1 PD1 C54 C2 -111(2)
N1 PD1 C54 C3 179.5(7)
N1 S1 C11 C12 49.9(8)
N1 S1 C11 C13 -74.4(7)
N1 S1 C11 C14 166.8(6)
N1 C4 C5 C6 -13(1)
N1 C4 C5 C10 167.0(9)
N2 PD2 PD3 C27 -140(3)
N2 PD2 PD3 C28 -150.9(9)
N2 PD2 PD3 C29 179.8(4)
N2 PD2 P2 C32 -41.4(4)
N2 PD2 P2 C41 74.6(4)
N2 PD2 P2 C47 -162.1(4)
N2 PD2 C27 C28 -153.5(6)
N2 PD2 C28 C27 38.1(9)
N2 PD2 C28 C29 171.1(5)
N2 PD2 C29 C28 -43(2)
N2 PD3 PD2 C27 140(3)
N2 PD3 PD2 C28 150.9(9)
N2 PD3 PD2 C29 -179.8(4)
N2 PD3 C27 C28 -140(1)
N2 PD3 C28 C27 104(2)
N2 PD3 C28 C29 -117(2)
N2 PD3 C29 C28 130(1)
N2 S2 C37 C38 -69.3(7)
N2 S2 C37 C39 175.1(6)
N2 S2 C37 C40 57.4(7)
N2 C30 C31 C32 -19(1)
N2 C30 C31 C36 163.9(9)
C1 PD1 P1 C6 115(1)
C1 PD1 P1 C15 -129(1)
C1 PD1 P1 C21 -3(1)
C1 PD1 N1 C4 -136.1(8)
C1 PD1 C2 C3 139(1)
C1 PD1 C2 C54 61(2)
C1 PD1 C3 C2 -24.6(8)
C1 PD1 C3 C54 17(1)
C1 PD1 C54 C2 -78(2)
C1 PD1 C54 C3 -147(3)
C1 C2 PD1 C3 -139(1)
C1 C2 PD1 C54 -61(2)
C1 C2 C3 C54 -33(2)
C1 C2 C54 C3 149(2)
C1 C54 PD1 C2 78(2)
C1 C54 PD1 C3 147(3)
C1 C54 C2 C3 -149(2)
C1 C54 C3 C2 39(3)
C2 PD1 P1 C6 152.7(6)
C2 PD1 P1 C15 -91.7(7)
C2 PD1 P1 C21 34.6(7)
C2 PD1 N1 C4 -154.5(9)
C2 PD1 C1 C54 -46(2)
C2 PD1 C3 C54 42(1)
C2 PD1 C54 C3 -68(2)
C2 C1 PD1 C3 25.3(9)
C2 C1 PD1 C54 46(2)
C2 C1 C54 C3 -36(2)
C2 C3 PD1 C54 -42(1)
C2 C54 PD1 C3 68(2)
C3 PD1 P1 C6 136.1(4)
C3 PD1 P1 C15 -108.3(4)
C3 PD1 P1 C21 17.9(5)
C3 PD1 N1 C4 -116(2)
C3 PD1 C1 C54 -21(2)
C3 PD1 C2 C54 -77(2)
C3 C2 PD1 C54 77(2)
C3 C2 C1 C54 37(3)
C4 N1 PD1 C54 -118(1)
C4 N1 S1 C11 -107.3(7)
C4 C5 C6 C7 178.5(8)
C4 C5 C10 C9 -177.9(8)
C5 C6 P1 C15 -85.9(8)
C5 C6 P1 C21 163.0(7)
C5 C6 C7 C8 0(1)
C5 C10 C9 C8 -1(1)
C6 P1 PD1 C54 115(1)
C6 P1 C15 C16 162.5(7)
C6 P1 C15 C20 -17.8(10)
C6 P1 C21 C22 -71.9(8)
C6 P1 C21 C26 105.2(8)
C6 C5 C10 C9 2(1)
C6 C7 C8 C9 0(1)
C7 C6 P1 C15 93.2(7)
C7 C6 P1 C21 -17.9(8)
C7 C6 C5 C10 -1(1)
C7 C8 C9 C10 0(1)
C15 P1 PD1 C54 -128(1)
C15 P1 C21 C22 177.5(7)
C15 P1 C21 C26 -5.5(9)
C15 C16 C17 C18 0(1)
C15 C20 C19 C18 0(1)
C16 C15 P1 C21 -88.6(8)
C16 C15 C20 C19 1(1)
C16 C17 C18 C19 1(1)
C17 C16 C15 C20 0(1)
C17 C18 C19 C20 -1(1)
C20 C15 P1 C21 91.1(9)
C21 P1 PD1 C54 -2(1)
C21 C22 C23 C24 2(1)
C21 C26 C25 C24 1(1)
C22 C21 C26 C25 0(1)
C22 C23 C24 C25 -1(1)
C23 C22 C21 C26 -1(1)
C23 C24 C25 C26 0(1)
C27 PD2 PD3 C28 -10(2)
C27 PD2 PD3 C29 -39(3)
C27 PD2 P2 C32 111(1)
C27 PD2 P2 C41 -132(1)
C27 PD2 P2 C47 -9(1)
C27 PD2 N2 C30 -133.2(7)
C27 PD2 C28 C29 132(1)
C27 PD2 C29 C28 -28.9(6)
C27 PD3 PD2 C28 10(2)
C27 PD3 PD2 C29 39(3)
C27 PD3 N2 C30 -127(1)
C27 PD3 C28 C29 137(1)
C27 PD3 C29 C28 -31.2(8)
C27 C28 PD2 C29 -132(1)
C27 C28 PD3 C29 -137(1)
C28 PD2 PD3 C29 -29.3(8)
C28 PD2 P2 C32 154.9(6)
C28 PD2 P2 C41 -89.1(6)
C28 PD2 P2 C47 34.3(6)
C28 PD2 N2 C30 -156.0(7)
C28 PD3 PD2 C29 29.3(8)
C28 PD3 N2 C30 153(1)
C28 C27 PD2 C29 28.8(7)
C28 C27 PD3 C29 25.1(7)
C29 PD2 P2 C32 135.5(4)
C29 PD2 P2 C41 -108.5(4)
C29 PD2 P2 C47 14.8(5)
C29 PD2 N2 C30 -119(2)
C29 PD3 N2 C30 77(1)
C30 N2 S2 C37 -114.7(7)
C30 C31 C32 C33 -175.6(9)
C30 C31 C36 C35 177.7(9)
C31 C32 P2 C41 -87.1(8)
C31 C32 P2 C47 160.8(8)
C31 C32 C33 C34 -1(1)
C31 C36 C35 C34 -1(1)
C32 P2 C41 C42 -10.3(10)
C32 P2 C41 C46 168.1(7)
C32 P2 C47 C48 -76.6(8)
C32 P2 C47 C52 101.0(9)
C32 C31 C36 C35 0(1)
C32 C33 C34 C35 0(1)
C33 C32 P2 C41 92.9(9)
C33 C32 P2 C47 -19.2(10)
C33 C32 C31 C36 1(1)
C33 C34 C35 C36 1(1)
C41 P2 C47 C48 170.2(8)
C41 P2 C47 C52 -12.2(9)
C41 C42 C43 C44 1(1)
C41 C46 C45 C44 2(1)
C42 C41 P2 C47 101.9(9)
C42 C41 C46 C45 -1(1)
C42 C43 C44 C45 0(1)
C43 C42 C41 C46 0(1)
C43 C44 C45 C46 -2(1)
C46 C41 P2 C47 -79.7(8)
C47 C48 C49 C50 1(1)
C47 C52 C51 C50 0(1)
C48 C47 C52 C51 -2(1)
C48 C49 C50 C51 -3(1)
C49 C48 C47 C52 1(1)
C49 C50 C51 C52 2(1)
